data_7100297
loop_
_publ_author_name
'Euan Brechin'
'Guillem Aromi'
'E. McInnes'
'S. Parsons'
'Wolfgang Wernsdorfer'

_publ_section_title
;
Synthesis, structure and magnetic properties of a
decametallic Ni single-molecule magnet
;
_journal_name_full 'Chemical Communications'
_journal_paper_doi 10.1039/b510097f
_journal_year 2005
_chemical_formula_moiety '[Ni10(acac)6(N3)10(tmp)(OMe)(MeOH)5(H2O)].H2O.MeOH'
_chemical_formula_sum 'C43 H84 N30 Ni10 O24'
_chemical_formula_weight 1992.50
_space_group_IT_number 14
_symmetry_cell_setting monoclinic
_symmetry_space_group_name_Hall '-P 2yn'
_symmetry_space_group_name_H-M 'P 1 21/n 1'
_cell_angle_alpha 90.00
_cell_angle_beta 91.851(4)
_cell_angle_gamma 90.00
_cell_formula_units_Z 2
_cell_length_a 10.8253(6)
_cell_length_b 14.5088(8)
_cell_length_c 24.9691(13)
_cell_measurement_temperature 150(2)
_cell_volume 3919.7(4)
_diffrn_ambient_temperature 150(2)
_exptl_crystal_density_diffrn 1.688
_cod_depositor_comments
;
The following automatic conversions were performed:
'_symmetry_cell_setting' value 'Monoclinic' changed to 'monoclinic'
according to '/home/saulius/struct/CIF-dictionaries/cif_core.dic'
dictionary named 'cif_core.dic' version 2.4.1 from 2010-06-29.

Automatic conversion script
Id: cif_fix_enum 1527 2010-12-29 10:47:43Z saulius 
;
_cod_original_sg_symbol_H-M 'P 21/n'
_cod_database_code 7100297

loop_
_symmetry_equiv_pos_as_xyz
'x, y, z'
'-x+1/2, y+1/2, -z+1/2'
'-x, -y, -z'
'x-1/2, -y-1/2, z-1/2'

loop_
_atom_site_label
_atom_site_type_symbol
_atom_site_fract_x
_atom_site_fract_y
_atom_site_fract_z
_atom_site_U_iso_or_equiv
_atom_site_adp_type
_atom_site_occupancy
_atom_site_symmetry_multiplicity
_atom_site_calc_flag
_atom_site_refinement_flags
_atom_site_disorder_assembly
_atom_site_disorder_group
Ni1 Ni -0.55111(10) 0.53159(7) 1.16108(4) 0.0433(3) Uani 1 1 d . . .
Ni2 Ni -0.40189(10) 0.71474(7) 1.13970(4) 0.0428(3) Uani 1 1 d . . .
Ni3 Ni -0.46819(12) 0.57120(8) 1.04511(4) 0.0593(4) Uani 1 1 d . . .
Ni4 Ni -0.32407(9) 0.75193(6) 1.02015(3) 0.0371(3) Uani 1 1 d . . .
Ni5 Ni -0.39536(10) 0.61357(7) 0.92816(4) 0.0480(3) Uani 1 1 d . . .
C11 C -0.2520(11) 0.4534(6) 0.9975(3) 0.029(3) Uiso 0.50 1 d PD A 1
C21 C -0.2290(11) 0.5561(7) 1.0130(4) 0.019(3) Uiso 0.50 1 d PD A 1
H21A H -0.2029 0.5594 1.0513 0.023 Uiso 0.50 1 calc PR A 1
H21B H -0.1605 0.5804 0.9918 0.023 Uiso 0.50 1 calc PR A 1
O21 O -0.3351(10) 0.6132(6) 1.0042(4) 0.030(3) Uiso 0.50 1 d PD A 1
C31 C -0.3507(11) 0.4089(9) 1.0330(5) 0.032(3) Uiso 0.50 1 d PD A 1
H31A H -0.3549 0.3423 1.0246 0.038 Uiso 0.50 1 calc PR A 1
H31B H -0.3222 0.4148 1.0709 0.038 Uiso 0.50 1 calc PR A 1
O31 O -0.4717(8) 0.4454(6) 1.0280(3) 0.028(2) Uiso 0.50 1 d PD . 1
C41 C -0.2856(12) 0.4425(10) 0.9371(5) 0.041(4) Uiso 0.50 1 d PD A 1
H41A H -0.2181 0.4696 0.9163 0.050 Uiso 0.50 1 calc PR A 1
H41B H -0.2890 0.3759 0.9286 0.050 Uiso 0.50 1 calc PR A 1
O41 O -0.3982(9) 0.4831(7) 0.9193(4) 0.033(3) Uiso 0.50 1 d PD . 1
C51 C -0.1309(12) 0.3994(9) 1.0071(5) 0.039(3) Uiso 0.50 1 d PD A 1
H51A H -0.1460 0.3352 0.9951 0.047 Uiso 0.50 1 calc PR A 1
H51B H -0.0688 0.4259 0.9833 0.047 Uiso 0.50 1 calc PR A 1
C61 C -0.0739(14) 0.3954(11) 1.0622(6) 0.046(4) Uiso 0.50 1 d P A 1
H61A H 0.0009 0.3574 1.0620 0.070 Uiso 0.50 1 calc PR A 1
H61B H -0.1328 0.3682 1.0867 0.070 Uiso 0.50 1 calc PR A 1
H61C H -0.0524 0.4578 1.0742 0.070 Uiso 0.50 1 calc PR A 1
N1A N -0.3585(11) 0.4626(8) 0.9149(4) 0.025(3) Uiso 0.50 1 d PD . 2
N2A N -0.2566(13) 0.4230(10) 0.9213(6) 0.050(4) Uiso 0.50 1 d PD B 2
N3A N -0.1635(18) 0.3892(14) 0.9198(8) 0.096(6) Uiso 0.50 1 d PD B 2
N1B N -0.4250(13) 0.4165(8) 1.0327(4) 0.031(3) Uiso 0.50 1 d PD . 2
N2B N -0.3330(12) 0.3712(10) 1.0465(5) 0.043(3) Uiso 0.50 1 d PD C 2
N3B N -0.2483(15) 0.3290(12) 1.0591(7) 0.077(5) Uiso 0.50 1 d PD C 2
O1C O -0.2935(13) 0.6079(9) 1.0043(5) 0.044(4) Uiso 0.50 1 d P A 2
C1C C -0.1800(16) 0.5713(12) 1.0164(7) 0.046(4) Uiso 0.50 1 d P A 2
H1C1 H -0.1804 0.5054 1.0078 0.068 Uiso 0.50 1 calc PR A 2
H1C2 H -0.1605 0.5796 1.0547 0.068 Uiso 0.50 1 calc PR A 2
H1C3 H -0.1175 0.6026 0.9955 0.068 Uiso 0.50 1 calc PR A 2
O12 O -0.7152(5) 0.5035(4) 1.1913(2) 0.0552(15) Uani 1 1 d . . .
C22 C -0.7895(8) 0.5637(7) 1.2095(4) 0.061(2) Uani 1 1 d . . .
C32 C -0.7665(8) 0.6594(7) 1.2133(4) 0.057(2) Uani 1 1 d . . .
H32 H -0.8252 0.6953 1.2316 0.069 Uiso 1 1 calc R . .
C42 C -0.6648(8) 0.7067(6) 1.1926(3) 0.049(2) Uani 1 1 d . . .
O52 O -0.5764(5) 0.6695(4) 1.16801(19) 0.0446(12) Uani 1 1 d . . .
C62 C -0.9105(9) 0.5298(8) 1.2276(6) 0.102(4) Uani 1 1 d . . .
H62A H -0.9451 0.4859 1.2013 0.152 Uiso 1 1 calc R . .
H62B H -0.9673 0.5819 1.2311 0.152 Uiso 1 1 calc R . .
H62C H -0.8991 0.4991 1.2624 0.152 Uiso 1 1 calc R . .
C72 C -0.6637(9) 0.8088(7) 1.2012(4) 0.066(3) Uani 1 1 d . . .
H72A H -0.5880 0.8264 1.2212 0.099 Uiso 1 1 calc R . .
H72B H -0.7358 0.8267 1.2215 0.099 Uiso 1 1 calc R . .
H72C H -0.6667 0.8402 1.1664 0.099 Uiso 1 1 calc R . .
O13 O -0.3433(5) 0.6994(4) 1.21651(19) 0.0446(13) Uani 1 1 d . . .
C23 C -0.3219(7) 0.7657(6) 1.2494(3) 0.0452(19) Uani 1 1 d . . .
C33 C -0.3256(8) 0.8592(6) 1.2362(3) 0.049(2) Uani 1 1 d . . .
H33 H -0.3025 0.9014 1.2638 0.059 Uiso 1 1 calc R . .
C43 C -0.3596(7) 0.8970(6) 1.1866(3) 0.0455(19) Uani 1 1 d . . .
O53 O -0.4035(5) 0.8516(4) 1.14607(19) 0.0466(13) Uani 1 1 d . . .
C63 C -0.2904(9) 0.7378(6) 1.3060(3) 0.060(2) Uani 1 1 d . . .
H63A H -0.3549 0.6970 1.3191 0.090 Uiso 1 1 calc R . .
H63B H -0.2847 0.7929 1.3287 0.090 Uiso 1 1 calc R . .
H63C H -0.2109 0.7055 1.3073 0.090 Uiso 1 1 calc R . .
C73 C -0.3482(9) 0.9975(6) 1.1781(4) 0.061(2) Uani 1 1 d . . .
H73A H -0.2824 1.0096 1.1531 0.091 Uiso 1 1 calc R . .
H73B H -0.3282 1.0277 1.2124 0.091 Uiso 1 1 calc R . .
H73C H -0.4266 1.0218 1.1634 0.091 Uiso 1 1 calc R . .
O14 O -0.2397(5) 0.7361(3) 1.09372(19) 0.0394(12) Uani 1 1 d . A .
C24 C -0.1256(7) 0.7551(5) 1.1040(3) 0.0454(19) Uani 1 1 d . . .
C34 C -0.0438(8) 0.7866(6) 1.0671(3) 0.055(2) Uani 1 1 d . A .
H34 H 0.0380 0.7978 1.0805 0.066 Uiso 1 1 calc R . .
C44 C -0.0655(7) 0.8043(6) 1.0130(4) 0.055(2) Uani 1 1 d . . .
O54 O -0.1669(5) 0.7887(4) 0.9872(2) 0.0488(13) Uani 1 1 d . A .
C64 C -0.0805(8) 0.7407(7) 1.1611(3) 0.059(2) Uani 1 1 d . A .
H64A H -0.1240 0.7830 1.1847 0.089 Uiso 1 1 calc R . .
H64B H 0.0085 0.7528 1.1641 0.089 Uiso 1 1 calc R . .
H64C H -0.0968 0.6770 1.1718 0.089 Uiso 1 1 calc R . .
C74 C 0.0379(9) 0.8459(8) 0.9806(4) 0.071(3) Uani 1 1 d . A .
H74A H 0.0653 0.8008 0.9543 0.107 Uiso 1 1 calc R . .
H74B H 0.1076 0.8625 1.0048 0.107 Uiso 1 1 calc R . .
H74C H 0.0073 0.9012 0.9619 0.107 Uiso 1 1 calc R . .
N15 N -0.3886(6) 0.5732(4) 1.1247(2) 0.0398(14) Uani 1 1 d . A .
N25 N -0.2934(8) 0.5371(5) 1.1406(3) 0.056(2) Uani 1 1 d . . .
N35 N -0.2058(9) 0.5059(6) 1.1563(3) 0.076(2) Uani 1 1 d . A .
N16 N -0.4814(6) 0.7146(4) 1.0624(2) 0.0363(13) Uani 1 1 d . A .
N26 N -0.5736(8) 0.7630(6) 1.0558(3) 0.057(2) Uani 1 1 d . . .
N36 N -0.6560(10) 0.8075(7) 1.0522(4) 0.086(3) Uani 1 1 d . A .
N17 N -0.4160(7) 0.7509(5) 0.9465(2) 0.0482(16) Uani 1 1 d D A .
N27 N -0.5023(10) 0.7890(8) 0.9296(5) 0.034(3) Uiso 0.50 1 d PD A 1
N37 N -0.5824(12) 0.8321(10) 0.9136(5) 0.053(3) Uiso 0.50 1 d PD A 1
N27' N -0.438(2) 0.8176(12) 0.9218(8) 0.102(7) Uiso 0.50 1 d PD A 2
N37' N -0.418(4) 0.881(2) 0.8957(16) 0.230(18) Uiso 0.50 1 d PD A 2
N18 N -0.4885(7) 0.6065(5) 0.8536(2) 0.0512(17) Uani 1 1 d . . .
N28 N -0.4839(6) 0.6654(5) 0.8198(3) 0.0528(17) Uani 1 1 d . . .
N38 N -0.4802(9) 0.7195(6) 0.7874(3) 0.086(3) Uani 1 1 d . A .
O19 O -0.3653(5) 0.8893(4) 1.0401(2) 0.0513(14) Uani 1 1 d . A .
H19 H -0.3564 0.8916 1.0796 0.062 Uiso 1 1 d R . .
C19 C -0.3116(19) 0.9689(8) 1.0226(6) 0.157(8) Uani 1 1 d . . .
H19A H -0.3506 1.0220 1.0394 0.235 Uiso 1 1 calc R A .
H19B H -0.3227 0.9733 0.9835 0.235 Uiso 1 1 calc R . .
H19C H -0.2231 0.9681 1.0322 0.235 Uiso 1 1 calc R . .
O29 O -0.4542(5) 0.5332(4) 1.23461(19) 0.0510(14) Uani 1 1 d . . .
H29 H -0.4264 0.5977 1.2398 0.061 Uiso 1 1 d R . .
C29 C -0.4998(12) 0.5057(12) 1.2839(5) 0.123(6) Uani 1 1 d . . .
H29A H -0.4351 0.5128 1.3119 0.185 Uiso 1 1 calc R . .
H29B H -0.5252 0.4409 1.2818 0.185 Uiso 1 1 calc R . .
H29C H -0.5711 0.5439 1.2925 0.185 Uiso 1 1 calc R . .
O39 O -0.2295(6) 0.6357(5) 0.8878(3) 0.0692(18) Uani 1 1 d . A .
C39 C -0.1926(18) 0.7150(13) 0.8617(8) 0.065(5) Uiso 0.50 1 d P A 1
H39A H -0.1114 0.7049 0.8465 0.098 Uiso 0.50 1 calc PR A 1
H39B H -0.1875 0.7662 0.8873 0.098 Uiso 0.50 1 calc PR A 1
H39C H -0.2529 0.7300 0.8329 0.098 Uiso 0.50 1 calc PR A 1
O49 O -0.2644(13) 0.9642(10) 0.8655(6) 0.076(4) Uiso 0.50 1 d P D 1
C49 C -0.147(3) 1.018(2) 0.8992(12) 0.113(9) Uiso 0.50 1 d P D 1
O110 O -0.0933(12) 0.8245(9) 0.8342(5) 0.070(3) Uiso 0.50 1 d P E 2

loop_
_atom_site_aniso_label
_atom_site_aniso_U_11
_atom_site_aniso_U_22
_atom_site_aniso_U_33
_atom_site_aniso_U_23
_atom_site_aniso_U_13
_atom_site_aniso_U_12
Ni1 0.0594(6) 0.0439(6) 0.0257(5) 0.0053(4) -0.0124(4) -0.0103(5)
Ni2 0.0598(6) 0.0415(6) 0.0265(5) -0.0038(4) -0.0093(4) -0.0094(5)
Ni3 0.0980(9) 0.0570(7) 0.0225(5) -0.0049(5) -0.0012(5) -0.0412(6)
Ni4 0.0498(6) 0.0305(5) 0.0303(5) 0.0010(4) -0.0092(4) -0.0041(4)
Ni5 0.0702(7) 0.0490(6) 0.0245(5) 0.0013(4) -0.0040(4) -0.0231(5)
O12 0.057(4) 0.057(4) 0.051(3) 0.019(3) -0.009(3) -0.011(3)
C22 0.043(5) 0.066(6) 0.071(6) 0.025(5) -0.013(4) 0.004(4)
C32 0.045(5) 0.065(6) 0.062(5) 0.018(5) -0.006(4) 0.008(4)
C42 0.050(5) 0.061(5) 0.034(4) 0.006(4) -0.023(4) -0.005(4)
O52 0.051(3) 0.051(3) 0.032(3) 0.002(2) -0.005(2) -0.003(3)
C62 0.058(7) 0.083(8) 0.164(13) 0.044(8) 0.014(7) 0.005(6)
C72 0.072(6) 0.065(6) 0.060(6) -0.009(5) -0.001(5) -0.006(5)
O13 0.059(3) 0.044(3) 0.030(3) -0.007(2) -0.015(2) -0.004(2)
C23 0.051(5) 0.052(5) 0.032(4) -0.012(4) -0.007(3) -0.003(4)
C33 0.062(5) 0.047(5) 0.037(4) -0.014(4) -0.008(4) -0.005(4)
C43 0.048(5) 0.049(5) 0.039(4) -0.014(4) -0.002(3) -0.003(4)
O53 0.059(3) 0.046(3) 0.034(3) -0.005(2) -0.008(2) -0.007(3)
C63 0.087(7) 0.055(5) 0.038(4) -0.016(4) -0.011(4) 0.002(5)
C73 0.076(6) 0.046(5) 0.059(5) -0.011(4) -0.009(5) -0.012(4)
O14 0.052(3) 0.030(3) 0.035(3) -0.001(2) -0.009(2) -0.002(2)
C24 0.046(5) 0.040(4) 0.050(5) -0.010(4) -0.015(4) 0.006(4)
C34 0.045(5) 0.065(6) 0.055(5) -0.013(4) -0.010(4) 0.000(4)
C44 0.043(5) 0.062(6) 0.058(5) 0.003(4) -0.007(4) 0.000(4)
O54 0.051(3) 0.054(3) 0.041(3) 0.000(3) -0.002(2) -0.003(3)
C64 0.058(5) 0.072(6) 0.046(5) -0.003(4) -0.019(4) 0.002(5)
C74 0.059(6) 0.087(8) 0.067(6) 0.011(5) -0.002(5) -0.007(5)
N15 0.057(4) 0.038(4) 0.023(3) -0.002(3) -0.010(3) -0.011(3)
N25 0.084(6) 0.057(5) 0.026(3) 0.003(3) -0.016(4) -0.020(4)
N35 0.103(7) 0.079(6) 0.045(5) 0.011(4) -0.018(5) -0.016(5)
N16 0.040(3) 0.042(4) 0.026(3) 0.001(3) -0.009(2) -0.001(3)
N26 0.073(6) 0.061(5) 0.036(4) -0.010(4) 0.001(4) -0.019(4)
N36 0.083(7) 0.089(7) 0.084(7) -0.015(6) -0.004(5) -0.011(6)
N17 0.068(4) 0.042(4) 0.034(3) 0.008(3) -0.008(3) -0.008(3)
N18 0.070(5) 0.054(4) 0.029(3) 0.002(3) -0.006(3) -0.014(4)
N28 0.060(4) 0.063(5) 0.035(4) 0.004(4) -0.005(3) -0.012(4)
N38 0.116(8) 0.082(6) 0.060(5) 0.041(5) -0.001(5) -0.022(5)
O19 0.077(4) 0.035(3) 0.042(3) -0.001(2) -0.001(3) -0.002(3)
C19 0.32(2) 0.044(7) 0.110(11) -0.006(7) 0.092(14) -0.025(10)
O29 0.071(4) 0.052(3) 0.028(3) 0.007(2) -0.010(2) -0.011(3)
C29 0.099(9) 0.203(17) 0.065(7) 0.047(9) -0.024(7) -0.051(10)
O39 0.056(4) 0.079(5) 0.072(4) 0.034(4) 0.002(3) -0.010(3)

loop_
_geom_bond_atom_site_label_1
_geom_bond_atom_site_label_2
_geom_bond_distance
_geom_bond_site_symmetry_2
_geom_bond_publ_flag
Ni1 O12 1.994(6) . ?
Ni1 O52 2.028(6) . ?
Ni1 O41 2.074(9) 3_467 ?
Ni1 N18 2.083(7) 3_467 ?
Ni1 O29 2.085(5) . ?
Ni1 N15 2.095(6) . ?
Ni1 N1A 2.109(11) 3_467 ?
Ni2 O53 1.992(5) . ?
Ni2 O13 2.013(5) . ?
Ni2 N16 2.087(6) . ?
Ni2 N15 2.093(6) . ?
Ni2 O52 2.141(5) . ?
Ni2 O14 2.151(5) . ?
Ni3 O31 1.874(9) . ?
Ni3 O21 1.894(11) . ?
Ni3 O41 1.894(10) 3_467 ?
Ni3 O31 1.934(9) 3_467 ?
Ni3 N16 2.130(6) . ?
Ni3 N15 2.140(6) . ?
Ni3 N1A 2.208(12) 3_467 ?
Ni3 N1B 2.236(12) 3_467 ?
Ni3 O1C 2.241(13) . ?
Ni3 N1B 2.316(12) . ?
Ni4 O54 1.986(5) . ?
Ni4 O14 2.038(5) . ?
Ni4 O21 2.055(9) . ?
Ni4 N17 2.063(6) . ?
Ni4 N16 2.103(6) . ?
Ni4 O19 2.105(5) . ?
Ni4 O1C 2.155(13) . ?
Ni5 O41 1.906(10) . ?
Ni5 O21 1.987(10) . ?
Ni5 O31 2.026(8) 3_467 ?
Ni5 N17 2.058(7) . ?
Ni5 N18 2.091(6) . ?
Ni5 O39 2.111(6) . ?
Ni5 O1C 2.168(13) . ?
Ni5 N1B 2.247(13) 3_467 ?
Ni5 N1A 2.253(12) . ?
C11 C51 1.539(19) . ?
C11 C41 1.548(11) . ?
C11 C31 1.551(11) . ?
C11 C21 1.558(10) . ?
C21 O21 1.427(12) . ?
C21 H21A 0.9900 . ?
C21 H21B 0.9900 . ?
C31 O31 1.414(12) . ?
C31 H31A 0.9900 . ?
C31 H31B 0.9900 . ?
O31 Ni3 1.934(9) 3_467 ?
O31 Ni5 2.026(8) 3_467 ?
C41 O41 1.412(12) . ?
C41 H41A 0.9900 . ?
C41 H41B 0.9900 . ?
O41 Ni3 1.894(10) 3_467 ?
O41 Ni1 2.074(9) 3_467 ?
C51 C61 1.491(19) . ?
C51 H51A 0.9900 . ?
C51 H51B 0.9900 . ?
C61 H61A 0.9800 . ?
C61 H61B 0.9800 . ?
C61 H61C 0.9800 . ?
N1A N2A 1.249(17) . ?
N1A Ni1 2.109(11) 3_467 ?
N1A Ni3 2.208(12) 3_467 ?
N2A N3A 1.123(17) . ?
N1B N2B 1.234(16) . ?
N1B Ni3 2.236(12) 3_467 ?
N1B Ni5 2.247(13) 3_467 ?
N2B N3B 1.139(17) . ?
O1C C1C 1.36(2) . ?
C1C H1C1 0.9800 . ?
C1C H1C2 0.9800 . ?
C1C H1C3 0.9800 . ?
O12 C22 1.281(11) . ?
C22 C32 1.413(13) . ?
C22 C62 1.483(13) . ?
C32 C42 1.409(12) . ?
C32 H32 0.9500 . ?
C42 O52 1.274(10) . ?
C42 C72 1.497(12) . ?
C62 H62A 0.9800 . ?
C62 H62B 0.9800 . ?
C62 H62C 0.9800 . ?
C72 H72A 0.9800 . ?
C72 H72B 0.9800 . ?
C72 H72C 0.9800 . ?
O13 C23 1.281(9) . ?
C23 C33 1.396(11) . ?
C23 C63 1.501(11) . ?
C33 C43 1.393(11) . ?
C33 H33 0.9500 . ?
C43 O53 1.285(9) . ?
C43 C73 1.479(12) . ?
C63 H63A 0.9800 . ?
C63 H63B 0.9800 . ?
C63 H63C 0.9800 . ?
C73 H73A 0.9800 . ?
C73 H73B 0.9800 . ?
C73 H73C 0.9800 . ?
O14 C24 1.284(9) . ?
C24 C34 1.376(12) . ?
C24 C64 1.507(11) . ?
C34 C44 1.388(12) . ?
C34 H34 0.9500 . ?
C44 O54 1.275(9) . ?
C44 C74 1.527(12) . ?
C64 H64A 0.9800 . ?
C64 H64B 0.9800 . ?
C64 H64C 0.9800 . ?
C74 H74A 0.9800 . ?
C74 H74B 0.9800 . ?
C74 H74C 0.9800 . ?
N15 N25 1.212(10) . ?
N25 N35 1.110(11) . ?
N16 N26 1.228(11) . ?
N26 N36 1.102(11) . ?
N17 N27 1.153(11) . ?
N17 N27' 1.167(13) . ?
N27 N37 1.132(15) . ?
N27' N37' 1.149(17) . ?
N18 N28 1.204(9) . ?
N18 Ni1 2.083(7) 3_467 ?
N28 N38 1.127(10) . ?
O19 C19 1.371(13) . ?
O19 H19 0.9900 . ?
C19 H19A 0.9800 . ?
C19 H19B 0.9800 . ?
C19 H19C 0.9800 . ?
O29 C29 1.399(12) . ?
O29 H29 0.9900 . ?
C29 H29A 0.9800 . ?
C29 H29B 0.9800 . ?
C29 H29C 0.9800 . ?
O39 C39 1.39(2) . ?
C39 H39A 0.9800 . ?
C39 H39B 0.9800 . ?
C39 H39C 0.9800 . ?
O49 C49 1.69(3) . ?
